data_1100187
loop_
_publ_author_name
'Bach, Thorsten'
'Bergmann, Hermann'
'Grosch, Benjamin'
'Harms, Klaus'
'Herdtweck, Eberhardt'

_publ_section_title
;
 Synthesis of Enantiomerically Pure
 1,5,7-Trimethyl-3-azabicyclo[3.3.1]nonan-2-ones
 as Chiral Host Compounds for Enantioselective Photochemical
 Reactions in Solution
;
_journal_coden_ASTM SYNTBF
_journal_issue 9
_journal_name_full Synthesis
_journal_page_first 1395
_journal_page_last 1405
_journal_paper_doi 10.1055/s-2001-15231
_journal_volume 2001
_journal_year 2001
_chemical_formula_moiety 'C22 H35 N1 O4,0.17(C1 H2 Cl2)'
_chemical_formula_sum 'C22.17 H35.34 Cl0.34 N O4'
_chemical_melting_point 427.15
_chemical_name_systematic
;
p-Menth-3-yl 1,3,5-trimethylcyclohexane-1,3-dicarboximide-5-carboxylate dichloromethane solvate
;
_space_group_IT_number 146
_symmetry_cell_setting rhombohedral
_symmetry_space_group_name_Hall 'R 3'
_symmetry_space_group_name_H-M 'R 3 :H'
_cell_angle_alpha 90
_cell_angle_beta 90
_cell_angle_gamma 120
_cell_formula_units_Z 18
_cell_length_a 28.224(1)
_cell_length_b 28.224(1)
_cell_length_c 15.262(1)
_cell_volume 10528.808
_diffrn_ambient_temperature 293
_exptl_crystal_colour colorless.
_exptl_crystal_density_diffrn 1.112
_exptl_crystal_description prism
_refine_ls_R_factor_gt 5.16
_refine_ls_wR_factor_gt 5.16
_cod_original_sg_symbol_H-M 'R 3'
_cod_original_formula_sum 'C22.17 H35.34 Cl0.34 N1 O4'
_cod_database_code 1100187

loop_
_symmetry_equiv_pos_site_id
_symmetry_equiv_pos_as_xyz
1 x,y,z
2 -y,x-y,z
3 -x+y,-x,z
4 -1/3+x,1/3+y,1/3+z
5 -1/3-y,1/3+x-y,1/3+z
6 -1/3-x+y,1/3-x,1/3+z
7 1/3+x,-1/3+y,-1/3+z
8 1/3-y,-1/3+x-y,-1/3+z
9 1/3-x+y,-1/3-x,-1/3+z

loop_
_atom_site_label
_atom_site_type_symbol
_atom_site_fract_x
_atom_site_fract_y
_atom_site_fract_z
O1 O 1.03743(12) 0.47384(14) 0.1488(3)
O2 O 0.86434(13) 0.42169(12) 0.0758(2)
O3 O 0.95044(13) 0.35552(14) 0.2508(2)
O4 O 0.86219(11) 0.31848(11) 0.21611(16)
O5 O 0.80123(12) 0.09440(14) -0.0992(2)
O6 O 0.75808(12) 0.22126(13) -0.0205(2)
O7 O 0.69078(14) 0.07445(13) -0.19329(18)
O8 O 0.65253(11) 0.12472(11) -0.16148(16)
N1 N 0.95031(14) 0.44476(14) 0.1109(2)
H1 H 0.94970 0.46630 0.15010
N2 N 0.77776(12) 0.15608(14) -0.0553(2)
H2 H 0.80060 0.17840 -0.09310
C1 C 1.00000(16) 0.40582(18) 0.0354(3)
C2 C 0.99793(18) 0.44392(17) 0.1032(3)
C3 C 0.90235(19) 0.41469(16) 0.0623(3)
C4 C 0.90294(18) 0.37573(17) -0.0059(3)
C5 C 0.96078(19) 0.3982(2) -0.0383(3)
H3 H 0.97280 0.43320 -0.06670
H4 H 0.96150 0.37350 -0.08160
C6 C 0.98166(17) 0.34981(19) 0.0780(3)
H5 H 1.00420 0.35560 0.12930
H6 H 0.98880 0.32790 0.03700
C7 C 0.92108(17) 0.31665(16) 0.1062(3)
C8 C 0.88415(17) 0.31941(16) 0.0370(3)
H7 H 0.84850 0.30690 0.06320
H8 H 0.87940 0.29370 -0.00910
C9 C 0.91396(17) 0.33391(16) 0.1978(3)
C10 C 0.8645(2) 0.3691(2) -0.0802(3)
H9 H 0.87450 0.40440 -0.10380
H10 H 0.82770 0.35200 -0.05860
H11 H 0.86700 0.34680 -0.12530
C11 C 1.0590(2) 0.4291(2) 0.0025(4)
H12 H 1.07120 0.46410 -0.02440
H13 H 1.06020 0.40450 -0.03980
H14 H 1.08240 0.43320 0.05090
C12 C 0.9053(2) 0.25595(18) 0.1193(4)
H15 H 0.86850 0.23560 0.14100
H16 H 0.92980 0.25390 0.16070
H17 H 0.90780 0.24080 0.06430
C13 C 0.84647(17) 0.31623(17) 0.3078(3)
H18 H 0.87690 0.34510 0.34100
C14 C 0.79766(16) 0.32474(15) 0.3116(3)
H19 H 0.76990 0.29770 0.27230
C15 C 0.7734(2) 0.3119(2) 0.4039(3)
H20 H 0.79940 0.33880 0.44440
H21 H 0.74050 0.31460 0.40490
C16 C 0.7596(2) 0.2554(2) 0.4342(4)
H22 H 0.74450 0.24920 0.49290
H23 H 0.73200 0.22820 0.39580
C17 C 0.8096(2) 0.24886(19) 0.4341(3)
H24 H 0.83670 0.27630 0.47380
C18 C 0.8338(2) 0.26044(18) 0.3422(3)
H25 H 0.86720 0.25860 0.34260
H26 H 0.80820 0.23230 0.30270
C19 C 0.8110(2) 0.3810(2) 0.2782(4)
H27 H 0.82880 0.38610 0.22100
C20 C 0.8499(3) 0.4273(2) 0.3354(6)
H28 H 0.88470 0.42890 0.33600
H29 H 0.83560 0.42160 0.39390
H30 H 0.85440 0.46100 0.31290
C21 C 0.7586(3) 0.3837(3) 0.2631(5)
H31 H 0.73610 0.35680 0.22040
H32 H 0.76800 0.41950 0.24240
H33 H 0.73880 0.37650 0.31730
C22 C 0.7971(3) 0.1929(2) 0.4658(4)
H34 H 0.78080 0.18620 0.52290
H35 H 0.83040 0.19160 0.46870
H36 H 0.77220 0.16540 0.42580
C23 C 0.73329(16) 0.06526(17) 0.0157(3)
C24 C 0.77352(16) 0.10529(18) -0.0509(3)
C25 C 0.74980(16) 0.17557(17) -0.0066(3)
C26 C 0.70963(15) 0.13669(17) 0.0607(3)
C27 C 0.72885(18) 0.09814(19) 0.0919(3)
H37 H 0.70330 0.07320 0.13510
H38 H 0.76430 0.11910 0.11990
C28 C 0.67649(16) 0.03156(15) -0.0244(3)
H39 H 0.67960 0.01270 -0.07530
H40 H 0.65340 0.00390 0.01770
C29 C 0.64750(13) 0.06223(14) -0.0524(2)
C30 C 0.65282(14) 0.10324(16) 0.0190(2)
H41 H 0.64270 0.12850 -0.00640
H42 H 0.62670 0.08320 0.06500
C31 C 0.66741(14) 0.08802(15) -0.1431(2)
C32 C 0.7051(2) 0.1704(2) 0.1360(3)
H43 H 0.74010 0.19130 0.16390
H44 H 0.67880 0.14620 0.17800
H45 H 0.69360 0.19470 0.11310
C33 C 0.7539(2) 0.0276(2) 0.0472(4)
H46 H 0.75430 0.00600 -0.00090
H47 H 0.73010 0.00400 0.09230
H48 H 0.79030 0.04920 0.07020
C34 C 0.58596(15) 0.02049(19) -0.0649(3)
H49 H 0.56680 0.03960 -0.07940
H50 H 0.57140 0.00030 -0.01160
H51 H 0.58150 -0.00430 -0.11140
C35 C 0.66811(16) 0.15227(17) -0.2472(2)
H52 H 0.68370 0.13500 -0.28400
C36 C 0.61731(15) 0.14672(15) -0.2904(2)
H53 H 0.60220 0.16300 -0.25050
C37 C 0.63503(19) 0.18172(19) -0.3736(3)
H54 H 0.65010 0.16660 -0.41480
H55 H 0.60320 0.18020 -0.40060
C38 C 0.67736(18) 0.24113(19) -0.3555(3)
H56 H 0.66150 0.25720 -0.31790
H57 H 0.68770 0.26130 -0.41020
C39 C 0.72801(18) 0.24594(18) -0.3117(3)
H58 H 0.74450 0.23130 -0.35210
C40 C 0.71099(17) 0.21081(18) -0.2290(3)
H59 H 0.74290 0.21170 -0.20360
H60 H 0.69680 0.22620 -0.18660
C41 C 0.57246(17) 0.08709(16) -0.3052(3)
H61 H 0.56560 0.06850 -0.24850
C42 C 0.5896(2) 0.0565(2) -0.3684(4)
H62 H 0.62200 0.05740 -0.34670
H63 H 0.59700 0.07370 -0.42500
H64 H 0.56070 0.01920 -0.37340
C43 C 0.51933(19) 0.0835(2) -0.3335(4)
H65 H 0.49070 0.04590 -0.33380
H66 H 0.52350 0.09860 -0.39120
H67 H 0.51010 0.10380 -0.29320
C44 C 0.7707(2) 0.3051(2) -0.2917(4)
H68 H 0.78460 0.32480 -0.34560
H69 H 0.80020 0.30610 -0.25890
H70 H 0.75420 0.32180 -0.25800
C45? C 0.66670 0.33330 -0.0348(12)
Cl1? Cl 0.6612(12) 0.2884(10) -0.073(2)
Cl2? Cl 0.676(3) 0.296(2) 0.0270(18)

loop_
_atom_type_symbol
_atom_type_radius_bond
C 0.68
H 0.23
Cl 0.99
N 0.68
O 0.68
